data_7152865
loop_
_publ_author_name
'Yeh, Ming-Chang P'
'Liang, Chia-Jung'
'Liu, Cheng-Yuan'
'Shih, Ya-Fon'
'Lee, I-Chen'
'Liu, Hsiang-Fang'
'Wang, Jeng-Long'

_publ_section_title
;
 Diastereoselective synthesis of vicinal cis-dihydroxyheterospirocycles by
 one-pot epoxidation/spirocyclization of C(3)-functionalized
 cyclohex-2-en-1-ols.
;
_journal_issue 20
_journal_name_full 'Organic &amp; biomolecular chemistry'
_journal_page_first 3393
_journal_page_last 3399
_journal_paper_doi 10.1039/c3ob27352k
_journal_volume 11
_journal_year 2013
_chemical_formula_moiety 'C10 H16 O4'
_chemical_formula_sum 'C10 H16 O4'
_chemical_formula_weight 200.23
_chemical_name_systematic
;
?
;
_space_group_IT_number 14
_symmetry_cell_setting monoclinic
_symmetry_space_group_name_Hall '-P 2yn'
_symmetry_space_group_name_H-M 'P 1 21/n 1'
_atom_sites_solution_hydrogens geom
_atom_sites_solution_primary direct
_atom_sites_solution_secondary difmap
_audit_creation_method SHELXL-97
_cell_angle_alpha 90.00
_cell_angle_beta 99.475(2)
_cell_angle_gamma 90.00
_cell_formula_units_Z 4
_cell_length_a 7.3977(3)
_cell_length_b 9.1656(3)
_cell_length_c 14.8408(5)
_cell_measurement_reflns_used 0
_cell_measurement_temperature 296(2)
_cell_measurement_theta_max 0
_cell_measurement_theta_min 0
_cell_volume 992.54(6)
_computing_molecular_graphics 'Ortep-3 for Windows (Farrugia, 1997)'
_computing_publication_material 'WinGX publication routines (Farrugia, 1999)'
_computing_structure_refinement 'SHELXL-97 (Sheldrick, 1997)'
_computing_structure_solution 'SHELXS-86 (Sheldrick, 1986)'
_diffrn_ambient_temperature 296(2)
_diffrn_measured_fraction_theta_full 0.993
_diffrn_measured_fraction_theta_max 0.993
_diffrn_radiation_monochromator graphite
_diffrn_radiation_source 'fine-focus sealed tube'
_diffrn_radiation_type MoK\a
_diffrn_radiation_wavelength 0.71073
_diffrn_reflns_av_R_equivalents 0.0245
_diffrn_reflns_av_sigmaI/netI 0.0229
_diffrn_reflns_limit_h_max 8
_diffrn_reflns_limit_h_min -7
_diffrn_reflns_limit_k_max 10
_diffrn_reflns_limit_k_min -10
_diffrn_reflns_limit_l_max 17
_diffrn_reflns_limit_l_min -17
_diffrn_reflns_number 6588
_diffrn_reflns_theta_full 25.04
_diffrn_reflns_theta_max 25.04
_diffrn_reflns_theta_min 2.62
_exptl_absorpt_coefficient_mu 0.103
_exptl_absorpt_correction_T_max 0.9669
_exptl_absorpt_correction_T_min 0.9447
_exptl_absorpt_correction_type multi-scan
_exptl_crystal_colour colorless
_exptl_crystal_density_diffrn 1.340
_exptl_crystal_density_method 'not measured'
_exptl_crystal_description prism
_exptl_crystal_F_000 432
_exptl_crystal_size_max 0.56
_exptl_crystal_size_mid 0.41
_exptl_crystal_size_min 0.33
_refine_diff_density_max 0.157
_refine_diff_density_min -0.247
_refine_diff_density_rms 0.060
_refine_ls_extinction_method none
_refine_ls_goodness_of_fit_ref 1.064
_refine_ls_hydrogen_treatment constr
_refine_ls_matrix_type full
_refine_ls_number_parameters 127
_refine_ls_number_reflns 1741
_refine_ls_number_restraints 0
_refine_ls_restrained_S_all 1.064
_refine_ls_R_factor_all 0.0510
_refine_ls_R_factor_gt 0.0430
_refine_ls_shift/su_max 0.000
_refine_ls_shift/su_mean 0.000
_refine_ls_structure_factor_coef Fsqd
_refine_ls_weighting_details 'calc w=1/[\s^2^(Fo^2^)+(0.0650P)^2^+0.2810P] where P=(Fo^2^+2Fc^2^)/3'
_refine_ls_weighting_scheme calc
_refine_ls_wR_factor_gt 0.1138
_refine_ls_wR_factor_ref 0.1219
_reflns_number_gt 1465
_reflns_number_total 1741
_reflns_threshold_expression >2sigma(I)
_cod_data_source_file c3ob27352k.txt
_cod_data_source_block ch14189
_cod_original_sg_symbol_H-M 'P 21/n'
_cod_database_code 7152865

loop_
_symmetry_equiv_pos_as_xyz
'x, y, z'
'-x+1/2, y+1/2, -z+1/2'
'-x, -y, -z'
'x-1/2, -y-1/2, z-1/2'

loop_
_atom_site_label
_atom_site_type_symbol
_atom_site_fract_x
_atom_site_fract_y
_atom_site_fract_z
_atom_site_U_iso_or_equiv
_atom_site_adp_type
_atom_site_occupancy
_atom_site_symmetry_multiplicity
_atom_site_calc_flag
_atom_site_refinement_flags
C1 C -0.0655(2) 0.50468(17) 0.21818(11) 0.0373(4) Uani 1 1 d .
C2 C -0.0398(3) 0.3977(2) 0.29472(13) 0.0577(5) Uani 1 1 d .
H2A H -0.1574 0.3681 0.3094 0.069 Uiso 1 1 calc R
H2B H 0.0325 0.4403 0.3488 0.069 Uiso 1 1 calc R
C3 C 0.0575(3) 0.2700(2) 0.26294(11) 0.0490(5) Uani 1 1 d .
H3A H -0.0231 0.1859 0.2533 0.059 Uiso 1 1 calc R
H3B H 0.1641 0.2446 0.3074 0.059 Uiso 1 1 calc R
C4 C 0.1148(2) 0.31904(16) 0.17244(10) 0.0360(4) Uani 1 1 d .
C5 C 0.0472(2) 0.21751(15) 0.08991(10) 0.0337(4) Uani 1 1 d .
C6 C -0.1600(2) 0.2010(2) 0.07158(13) 0.0485(5) Uani 1 1 d .
H6A H -0.2008 0.1633 0.1251 0.073 Uiso 1 1 calc R
H6B H -0.1945 0.1349 0.0215 0.073 Uiso 1 1 calc R
H6C H -0.2155 0.2944 0.0565 0.073 Uiso 1 1 calc R
C7 C 0.1165(2) 0.27750(16) 0.00542(10) 0.0348(4) Uani 1 1 d .
H7 H 0.0587 0.3727 -0.0091 0.042 Uiso 1 1 calc R
C8 C 0.3214(3) 0.2986(2) 0.01904(12) 0.0456(4) Uani 1 1 d .
H8A H 0.3567 0.3358 -0.0367 0.055 Uiso 1 1 calc R
H8B H 0.3822 0.2056 0.0331 0.055 Uiso 1 1 calc R
C9 C 0.3803(3) 0.4053(2) 0.09677(13) 0.0492(5) Uani 1 1 d .
H9A H 0.3268 0.5004 0.0808 0.059 Uiso 1 1 calc R
H9B H 0.5126 0.4156 0.1071 0.059 Uiso 1 1 calc R
C10 C 0.3179(3) 0.34997(19) 0.18335(12) 0.0446(4) Uani 1 1 d .
H10A H 0.3844 0.2612 0.2028 0.054 Uiso 1 1 calc R
H10B H 0.3495 0.4220 0.2312 0.054 Uiso 1 1 calc R
O1 O -0.14520(17) 0.62006(13) 0.21239(9) 0.0509(4) Uani 1 1 d .
O2 O 0.02029(17) 0.45972(11) 0.15113(7) 0.0426(3) Uani 1 1 d .
O3 O 0.13397(17) 0.08061(11) 0.11597(8) 0.0433(3) Uani 1 1 d .
H3' H 0.0623 0.0005 0.0951 0.052 Uiso 1 1 d R
O4 O 0.05668(18) 0.18126(13) -0.07011(8) 0.0473(4) Uani 1 1 d .
H4' H 0.0776 0.2347 -0.1221 0.057 Uiso 1 1 d R

loop_
_atom_site_aniso_label
_atom_site_aniso_U_11
_atom_site_aniso_U_22
_atom_site_aniso_U_33
_atom_site_aniso_U_23
_atom_site_aniso_U_13
_atom_site_aniso_U_12
C1 0.0381(9) 0.0354(9) 0.0403(8) -0.0075(7) 0.0118(7) -0.0051(7)
C2 0.0834(15) 0.0466(11) 0.0505(11) 0.0029(8) 0.0325(10) -0.0038(10)
C3 0.0699(13) 0.0410(10) 0.0376(9) 0.0084(7) 0.0130(8) 0.0004(9)
C4 0.0475(10) 0.0259(8) 0.0354(8) 0.0045(6) 0.0094(7) 0.0069(7)
C5 0.0376(9) 0.0262(7) 0.0377(8) 0.0040(6) 0.0073(7) 0.0026(6)
C6 0.0399(11) 0.0513(10) 0.0553(11) 0.0037(8) 0.0108(8) -0.0033(8)
C7 0.0439(10) 0.0263(8) 0.0348(8) -0.0029(6) 0.0086(7) -0.0017(7)
C8 0.0454(11) 0.0437(9) 0.0513(10) -0.0066(8) 0.0183(8) -0.0051(8)
C9 0.0417(10) 0.0469(10) 0.0599(11) -0.0077(8) 0.0115(8) -0.0107(8)
C10 0.0501(11) 0.0368(9) 0.0437(9) -0.0054(7) -0.0019(8) -0.0010(8)
O1 0.0539(8) 0.0423(7) 0.0598(8) -0.0072(6) 0.0192(6) 0.0097(6)
O2 0.0622(8) 0.0320(6) 0.0368(6) 0.0053(5) 0.0177(5) 0.0136(5)
O3 0.0516(7) 0.0243(6) 0.0520(7) 0.0046(5) 0.0023(6) 0.0023(5)
O4 0.0662(9) 0.0388(6) 0.0373(6) -0.0063(5) 0.0097(6) -0.0128(6)

loop_
_atom_type_symbol
_atom_type_description
_atom_type_scat_dispersion_real
_atom_type_scat_dispersion_imag
_atom_type_scat_source
C C 0.0033 0.0016 'International Tables Vol C Tables 4.2.6.8 and 6.1.1.4'
H H 0.0000 0.0000 'International Tables Vol C Tables 4.2.6.8 and 6.1.1.4'
O O 0.0106 0.0060 'International Tables Vol C Tables 4.2.6.8 and 6.1.1.4'

loop_
_geom_angle_atom_site_label_1
_geom_angle_atom_site_label_2
_geom_angle_atom_site_label_3
_geom_angle
O1 C1 O2 120.37(15)
O1 C1 C2 129.13(16)
O2 C1 C2 110.46(14)
C1 C2 C3 106.48(14)
C1 C2 H2A 110.4
C3 C2 H2A 110.4
C1 C2 H2B 110.4
C3 C2 H2B 110.4
H2A C2 H2B 108.6
C2 C3 C4 105.24(14)
C2 C3 H3A 110.7
C4 C3 H3A 110.7
C2 C3 H3B 110.7
C4 C3 H3B 110.7
H3A C3 H3B 108.8
O2 C4 C10 106.65(13)
O2 C4 C3 104.68(13)
C10 C4 C3 111.89(14)
O2 C4 C5 105.95(12)
C10 C4 C5 112.44(13)
C3 C4 C5 114.42(13)
O3 C5 C6 110.78(13)
O3 C5 C7 109.86(13)
C6 C5 C7 110.64(13)
O3 C5 C4 103.89(12)
C6 C5 C4 112.62(14)
C7 C5 C4 108.82(12)
C5 C6 H6A 109.5
C5 C6 H6B 109.5
H6A C6 H6B 109.5
C5 C6 H6C 109.5
H6A C6 H6C 109.5
H6B C6 H6C 109.5
O4 C7 C8 110.89(13)
O4 C7 C5 108.44(12)
C8 C7 C5 113.59(14)
O4 C7 H7 107.9
C8 C7 H7 107.9
C5 C7 H7 107.9
C7 C8 C9 109.90(14)
C7 C8 H8A 109.7
C9 C8 H8A 109.7
C7 C8 H8B 109.7
C9 C8 H8B 109.7
H8A C8 H8B 108.2
C8 C9 C10 109.69(15)
C8 C9 H9A 109.7
C10 C9 H9A 109.7
C8 C9 H9B 109.7
C10 C9 H9B 109.7
H9A C9 H9B 108.2
C4 C10 C9 113.99(14)
C4 C10 H10A 108.8
C9 C10 H10A 108.8
C4 C10 H10B 108.8
C9 C10 H10B 108.8
H10A C10 H10B 107.6
C1 O2 C4 112.19(12)
C5 O3 H3' 113.4
C7 O4 H4' 104.3

loop_
_geom_bond_atom_site_label_1
_geom_bond_atom_site_label_2
_geom_bond_distance
C1 O1 1.207(2)
C1 O2 1.3307(19)
C1 C2 1.489(2)
C2 C3 1.491(3)
C2 H2A 0.9700
C2 H2B 0.9700
C3 C4 1.541(2)
C3 H3A 0.9700
C3 H3B 0.9700
C4 O2 1.4759(18)
C4 C10 1.511(3)
C4 C5 1.554(2)
C5 O3 1.4332(18)
C5 C6 1.519(2)
C5 C7 1.532(2)
C6 H6A 0.9600
C6 H6B 0.9600
C6 H6C 0.9600
C7 O4 1.4377(18)
C7 C8 1.508(2)
C7 H7 0.9800
C8 C9 1.521(2)
C8 H8A 0.9700
C8 H8B 0.9700
C9 C10 1.522(3)
C9 H9A 0.9700
C9 H9B 0.9700
C10 H10A 0.9700
C10 H10B 0.9700
O3 H3' 0.9284
O4 H4' 0.9477
